data_4116185
loop_
_publ_author_name
'Ok-Sang Jung'
'Yun Ju Kim'
'Young-A Lee'
'Jong Ku Park'
'Hee K. Chae'

_publ_section_title
;
 Smart Molecular Helical Springs as Tunable Receptors
;
_journal_name_full 'Journal of the American Chemical Society'
_journal_page_first 9921
_journal_page_last 9925
_journal_paper_doi 10.1021/ja001618b
_journal_volume 122
_journal_year 2000
_chemical_formula_sum 'C10 H8 Ag B F4 N2 O'
_chemical_formula_weight 366.86
_chemical_name_common '[Ag(Py2O)]BF4'
_chemical_name_systematic
; 
 ? 
;
_space_group_IT_number 14
_symmetry_cell_setting monoclinic
_symmetry_space_group_name_Hall '-P 2ybc'
_symmetry_space_group_name_H-M 'P 1 21/c 1'
_atom_sites_solution_hydrogens geom
_atom_sites_solution_primary direct
_atom_sites_solution_secondary difmap
_audit_creation_method SHELXL-97
_cell_angle_alpha 90.000(10)
_cell_angle_beta 104.72(2)
_cell_angle_gamma 90.00(2)
_cell_formula_units_Z 4
_cell_length_a 10.483(4)
_cell_length_b 8.9330(10)
_cell_length_c 13.707(2)
_cell_measurement_temperature 293(2)
_cell_volume 1241.5(5)
_computing_structure_refinement 'SHELXL-97 (Sheldrick, 1997)'
_computing_structure_solution 'SHELXS-97 (Sheldrick, 1990)'
_diffrn_ambient_temperature 293(2)
_diffrn_measured_fraction_theta_full 0.873
_diffrn_measured_fraction_theta_max 0.873
_diffrn_radiation_monochromator graphite
_diffrn_radiation_source 'fine-focus sealed tube'
_diffrn_radiation_type MoK\a
_diffrn_radiation_wavelength 0.71073
_diffrn_reflns_av_R_equivalents 0.0278
_diffrn_reflns_av_sigmaI/netI 0.0175
_diffrn_reflns_limit_h_max 12
_diffrn_reflns_limit_h_min 0
_diffrn_reflns_limit_k_max 10
_diffrn_reflns_limit_k_min 0
_diffrn_reflns_limit_l_max 15
_diffrn_reflns_limit_l_min -16
_diffrn_reflns_number 2012
_diffrn_reflns_theta_full 24.98
_diffrn_reflns_theta_max 24.98
_diffrn_reflns_theta_min 2.01
_exptl_absorpt_coefficient_mu 1.664
_exptl_crystal_density_diffrn 1.963
_exptl_crystal_F_000 712
_refine_diff_density_max 1.195
_refine_diff_density_min -0.683
_refine_diff_density_rms 0.161
_refine_ls_extinction_method none
_refine_ls_goodness_of_fit_ref 1.119
_refine_ls_hydrogen_treatment mixed
_refine_ls_matrix_type full
_refine_ls_number_parameters 172
_refine_ls_number_reflns 1912
_refine_ls_number_restraints 0
_refine_ls_restrained_S_all 1.119
_refine_ls_R_factor_all 0.0550
_refine_ls_R_factor_gt 0.0547
_refine_ls_shift/su_max 0.003
_refine_ls_shift/su_mean 0.001
_refine_ls_structure_factor_coef Fsqd
_refine_ls_weighting_details 'calc w=1/[\s^2^(Fo^2^)+(0.1039P)^2^+1.3343P] where P=(Fo^2^+2Fc^2^)/3'
_refine_ls_weighting_scheme calc
_refine_ls_wR_factor_gt 0.1470
_refine_ls_wR_factor_ref 0.1478
_reflns_number_gt 1894
_reflns_number_total 1912
_reflns_threshold_expression >2sigma(I)
_cod_data_source_file ja001618b_2.cif
_cod_data_source_block ag
_cod_database_code 4116185

loop_
_symmetry_equiv_pos_as_xyz
'x, y, z'
'-x, y+1/2, -z+1/2'
'-x, -y, -z'
'x, -y-1/2, z-1/2'

loop_
_atom_site_label
_atom_site_type_symbol
_atom_site_fract_x
_atom_site_fract_y
_atom_site_fract_z
_atom_site_U_iso_or_equiv
_atom_site_adp_type
_atom_site_occupancy
_atom_site_symmetry_multiplicity
_atom_site_calc_flag
_atom_site_refinement_flags
Ag Ag 0.92024(4) 0.12977(6) 0.91916(3) 0.0667(3) Uani 1 1 d .
N1 N 0.7440(4) 0.0072(5) 0.8515(3) 0.0556(10) Uani 1 1 d .
N2 N 1.0952(4) 0.2616(5) 0.9670(3) 0.0565(10) Uani 1 1 d .
O O 0.6040(4) -0.1793(6) 0.6120(3) 0.0712(11) Uani 1 1 d .
C1 C 0.6465(6) -0.0159(8) 0.8953(4) 0.0635(14) Uani 1 1 d .
H1 H 0.6543 0.0218 0.9598 0.076 Uiso 1 1 calc R
C2 C 0.5352(6) -0.0930(9) 0.8492(5) 0.0706(16) Uani 1 1 d .
H2 H 0.4694 -0.1080 0.8827 0.085 Uiso 1 1 calc R
C3 C 0.5200(5) -0.1486(7) 0.7534(5) 0.0617(14) Uani 1 1 d .
H3 H 0.4445 -0.2006 0.7205 0.074 Uiso 1 1 calc R
C4 C 0.6220(5) -0.1237(6) 0.7082(4) 0.0517(12) Uani 1 1 d .
C5 C 0.7319(5) -0.0470(7) 0.7590(4) 0.0532(12) Uani 1 1 d .
H5 H 0.8003 -0.0324 0.7280 0.064 Uiso 1 1 calc R
C6 C 0.7021(5) -0.1589(7) 0.5609(4) 0.0584(13) Uani 1 1 d .
C7 C 0.6815(6) -0.0614(9) 0.4819(5) 0.0741(17) Uani 1 1 d .
H7 H 0.6074 -0.0001 0.4657 0.089 Uiso 1 1 calc R
C8 C 0.7748(7) -0.0572(9) 0.4269(5) 0.0801(19) Uani 1 1 d .
H8 H 0.7635 0.0056 0.3712 0.096 Uiso 1 1 calc R
C9 C 1.1869(5) 0.2549(7) 0.9138(4) 0.0575(13) Uani 1 1 d .
H9 H 1.1744 0.1905 0.8589 0.069 Uiso 1 1 calc R
C10 C 1.1163(6) 0.3541(7) 1.0451(5) 0.0659(16) Uani 1 1 d .
H10 H 1.0538 0.3586 1.0826 0.079 Uiso 1 1 calc R
B B 0.8521(7) 0.3170(10) 0.6711(5) 0.0650(16) Uani 1 1 d .
F1 F 0.7833(7) 0.3446(10) 0.7351(5) 0.174(4) Uani 1 1 d .
F2 F 0.9321(6) 0.1951(8) 0.7048(5) 0.126(2) Uani 1 1 d .
F3 F 0.7688(11) 0.2744(14) 0.5857(6) 0.220(5) Uani 1 1 d .
F4 F 0.9167(11) 0.4152(9) 0.6354(10) 0.207(5) Uani 1 1 d .

loop_
_atom_site_aniso_label
_atom_site_aniso_U_11
_atom_site_aniso_U_22
_atom_site_aniso_U_33
_atom_site_aniso_U_23
_atom_site_aniso_U_13
_atom_site_aniso_U_12
Ag 0.0543(4) 0.0809(4) 0.0643(4) -0.0070(2) 0.0140(2) -0.0193(2)
N1 0.049(2) 0.068(3) 0.053(2) -0.003(2) 0.0170(18) -0.007(2)
N2 0.055(2) 0.066(3) 0.050(2) 0.001(2) 0.0170(19) -0.011(2)
O 0.0454(19) 0.112(3) 0.060(2) -0.022(2) 0.0198(17) -0.016(2)
C1 0.058(3) 0.086(4) 0.051(3) -0.001(3) 0.022(2) -0.006(3)
C2 0.053(3) 0.103(5) 0.064(3) 0.004(3) 0.030(3) -0.009(3)
C3 0.039(3) 0.080(4) 0.068(3) 0.001(3) 0.016(2) -0.007(2)
C4 0.040(2) 0.065(3) 0.050(3) 0.005(2) 0.011(2) 0.002(2)
C5 0.038(2) 0.074(3) 0.052(3) 0.003(2) 0.018(2) -0.006(2)
C6 0.047(3) 0.079(4) 0.049(3) -0.010(2) 0.013(2) 0.003(2)
C7 0.061(3) 0.088(4) 0.075(4) 0.007(3) 0.021(3) 0.024(3)
C8 0.078(4) 0.092(5) 0.073(4) 0.028(3) 0.024(3) 0.025(4)
C9 0.051(3) 0.074(3) 0.048(3) 0.000(2) 0.013(2) -0.004(3)
C10 0.062(3) 0.088(4) 0.053(3) -0.007(3) 0.024(3) -0.012(3)
B 0.061(4) 0.081(4) 0.057(4) 0.009(3) 0.024(3) 0.006(3)
F1 0.127(5) 0.288(11) 0.127(5) -0.036(5) 0.069(4) 0.049(6)
F2 0.109(4) 0.145(5) 0.136(4) 0.056(4) 0.054(3) 0.043(4)
F3 0.247(11) 0.252(11) 0.119(5) -0.030(6) -0.030(6) 0.061(10)
F4 0.241(11) 0.113(5) 0.314(13) 0.054(7) 0.157(10) -0.015(7)

loop_
_atom_type_symbol
_atom_type_description
_atom_type_scat_dispersion_real
_atom_type_scat_dispersion_imag
_atom_type_scat_source
C C 0.0033 0.0016 'International Tables Vol C Tables 4.2.6.8 and 6.1.1.4'
H H 0.0000 0.0000 'International Tables Vol C Tables 4.2.6.8 and 6.1.1.4'
N N 0.0061 0.0033 'International Tables Vol C Tables 4.2.6.8 and 6.1.1.4'
O O 0.0106 0.0060 'International Tables Vol C Tables 4.2.6.8 and 6.1.1.4'
B B 0.0013 0.0007 'International Tables Vol C Tables 4.2.6.8 and 6.1.1.4'
F F 0.0171 0.0103 'International Tables Vol C Tables 4.2.6.8 and 6.1.1.4'
Ag Ag -0.8971 1.1015 'International Tables Vol C Tables 4.2.6.8 and 6.1.1.4'

loop_
_geom_angle_atom_site_label_1
_geom_angle_atom_site_label_2
_geom_angle_atom_site_label_3
_geom_angle
_geom_angle_site_symmetry_1
_geom_angle_site_symmetry_3
N2 Ag N1 172.49(16) . .
N2 Ag Ag 86.16(13) . 3_757
N1 Ag Ag 99.40(13) . 3_757
C1 N1 C5 118.4(5) . .
C1 N1 Ag 124.2(4) . .
C5 N1 Ag 117.4(3) . .
C10 N2 C9 117.9(5) . .
C10 N2 Ag 123.1(4) . .
C9 N2 Ag 119.0(4) . .
C4 O C6 119.7(4) . .
N1 C1 C2 122.4(5) . .
C1 C2 C3 120.2(5) . .
C2 C3 C4 117.1(5) . .
C5 C4 O 124.1(5) . .
C5 C4 C3 119.9(5) . .
O C4 C3 116.0(5) . .
N1 C5 C4 122.0(5) . .
C9 C6 C7 121.0(6) 2_746 .
C9 C6 O 119.3(6) 2_746 .
C7 C6 O 119.6(6) . .
C6 C7 C8 117.4(6) . .
C10 C8 C7 119.3(6) 2_746 .
N2 C9 C6 121.2(5) . 2_756
N2 C10 C8 123.1(6) . 2_756
F4 B F1 124.7(10) . .
F4 B F3 98.8(9) . .
F1 B F3 107.3(8) . .
F4 B F2 109.5(7) . .
F1 B F2 108.7(7) . .
F3 B F2 106.1(8) . .

loop_
_geom_bond_atom_site_label_1
_geom_bond_atom_site_label_2
_geom_bond_distance
_geom_bond_site_symmetry_2
Ag N2 2.137(4) .
Ag N1 2.145(4) .
Ag Ag 3.3466(12) 3_757
N1 C1 1.327(7) .
N1 C5 1.333(7) .
N2 C10 1.326(8) .
N2 C9 1.348(7) .
O C4 1.375(7) .
O C6 1.396(7) .
C1 C2 1.364(9) .
C2 C3 1.374(9) .
C3 C4 1.383(8) .
C4 C5 1.370(7) .
C6 C9 1.364(8) 2_746
C6 C7 1.364(10) .
C7 C8 1.378(9) .
C8 C10 1.363(9) 2_746
C9 C6 1.364(8) 2_756
C10 C8 1.363(9) 2_756
B F4 1.279(11) .
B F1 1.293(9) .
B F3 1.327(11) .
B F2 1.380(9) .
